data_7214331
loop_
_publ_author_name
'Danylyuk, Oksana'
'Fedin, Vladimir P.'

_publ_section_title
;
 Unexpected crystallization of the metastable tubular coordination polymer
 of cucurbit[6]uril with magnesium ions which spontaneously transforms
 into a discrete coordination complex
;
_journal_issue 18
_journal_name_full CrystEngComm
_journal_page_first 3699
_journal_paper_doi 10.1039/c3ce42287a
_journal_volume 16
_journal_year 2014
_chemical_formula_sum 'C36 H80 Cl4 Mg2 N24 O34'
_chemical_formula_weight 1583.59
_chemical_name_systematic
;
 ?
;
_space_group_IT_number 2
_symmetry_cell_setting triclinic
_symmetry_space_group_name_Hall '-P 1'
_symmetry_space_group_name_H-M 'P -1'
_atom_sites_solution_hydrogens geom
_atom_sites_solution_primary direct
_atom_sites_solution_secondary difmap
_audit_creation_method SHELXL-97
_cell_angle_alpha 106.2426(10)
_cell_angle_beta 94.7355(10)
_cell_angle_gamma 113.7204(10)
_cell_formula_units_Z 1
_cell_length_a 10.9150(2)
_cell_length_b 12.4577(2)
_cell_length_c 13.8264(2)
_cell_measurement_reflns_used 6490
_cell_measurement_temperature 100(2)
_cell_measurement_theta_max 28.7
_cell_measurement_theta_min 2.55
_cell_volume 1611.32(5)
_computing_cell_refinement 'Denzo and Scalepak (Otwinowski & Minor, 1997)'
_computing_data_collection 'Collect data collection software (Nonius B.V., 1998)'
_computing_data_reduction 'Denzo and Scalepak (Otwinowski & Minor, 1997)'
_computing_structure_refinement 'SHELXL-97 (Sheldrick, 2008)'
_computing_structure_solution 'SHELXS-97 (Sheldrick, 1990)'
_diffrn_ambient_temperature 100(2)
_diffrn_detector_area_resol_mean 8.3
_diffrn_measured_fraction_theta_full 0.983
_diffrn_measured_fraction_theta_max 0.983
_diffrn_measurement_device_type KappaApexII
_diffrn_measurement_method '\w scans'
_diffrn_radiation_monochromator graphite
_diffrn_radiation_source 'fine-focus sealed tube'
_diffrn_radiation_type MoK\a
_diffrn_radiation_wavelength 0.71073
_diffrn_reflns_av_R_equivalents 0.0194
_diffrn_reflns_av_sigmaI/netI 0.0274
_diffrn_reflns_limit_h_max 14
_diffrn_reflns_limit_h_min -14
_diffrn_reflns_limit_k_max 16
_diffrn_reflns_limit_k_min -16
_diffrn_reflns_limit_l_max 18
_diffrn_reflns_limit_l_min -18
_diffrn_reflns_number 13864
_diffrn_reflns_theta_full 28.71
_diffrn_reflns_theta_max 28.71
_diffrn_reflns_theta_min 3.07
_diffrn_standards_decay_% 22923
_exptl_absorpt_coefficient_mu 0.315
_exptl_absorpt_correction_T_max 0.9255
_exptl_absorpt_correction_T_min 0.8585
_exptl_absorpt_correction_type multi-scan
_exptl_absorpt_process_details 'DENZO and SCALEPACK (Otwinowski & Minor 1997)'
_exptl_crystal_colour colourless
_exptl_crystal_density_diffrn 1.632
_exptl_crystal_density_method 'not measured'
_exptl_crystal_description prism
_exptl_crystal_F_000 810
_exptl_crystal_size_max 0.50
_exptl_crystal_size_mid 0.40
_exptl_crystal_size_min 0.25
_refine_diff_density_max 0.663
_refine_diff_density_min -0.664
_refine_diff_density_rms 0.071
_refine_ls_extinction_method none
_refine_ls_goodness_of_fit_ref 1.047
_refine_ls_hydrogen_treatment mixed
_refine_ls_matrix_type full
_refine_ls_number_parameters 538
_refine_ls_number_reflns 8204
_refine_ls_number_restraints 3
_refine_ls_restrained_S_all 1.047
_refine_ls_R_factor_all 0.0472
_refine_ls_R_factor_gt 0.0433
_refine_ls_shift/su_max 0.000
_refine_ls_shift/su_mean 0.000
_refine_ls_structure_factor_coef Fsqd
_refine_ls_weighting_details 'calc w=1/[\s^2^(Fo^2^)+(0.0505P)^2^+1.8300P] where P=(Fo^2^+2Fc^2^)/3'
_refine_ls_weighting_scheme calc
_refine_ls_wR_factor_gt 0.1118
_refine_ls_wR_factor_ref 0.1145
_reflns_number_gt 7559
_reflns_number_total 8204
_reflns_threshold_expression >2\s(I)
_cod_data_source_file c3ce42287a.txt
_cod_data_source_block q6_mg_etoh
_cod_original_cell_volume 1611.31(5)
_cod_original_sg_symbol_H-M P-1
_cod_database_code 7214331

loop_
_symmetry_equiv_pos_as_xyz
'x, y, z'
'-x, -y, -z'

loop_
_atom_site_label
_atom_site_type_symbol
_atom_site_fract_x
_atom_site_fract_y
_atom_site_fract_z
_atom_site_U_iso_or_equiv
_atom_site_adp_type
_atom_site_occupancy
_atom_site_symmetry_multiplicity
_atom_site_calc_flag
_atom_site_refinement_flags
_atom_site_disorder_assembly
_atom_site_disorder_group
Cl2 Cl 0.76327(4) 0.99417(4) 0.00989(3) 0.02379(10) Uani 1 1 d . . .
Cl1 Cl 0.75343(5) 0.38999(4) 0.12062(3) 0.02578(11) Uani 1 1 d . . .
Mg1 Mg -0.01689(5) 0.78214(5) 0.38498(4) 0.01206(11) Uani 1 1 d . . .
O5 O 0.79080(12) 1.00889(11) 0.30832(9) 0.0158(2) Uani 1 1 d . . .
O3 O 0.09261(11) 0.74172(11) 0.28017(9) 0.0143(2) Uani 1 1 d . . .
O4 O 0.04647(11) 0.69801(11) 0.47752(9) 0.0145(2) Uani 1 1 d . . .
O6 O 0.62312(12) 0.70835(11) 0.30904(10) 0.0169(2) Uani 1 1 d . . .
O1 O 0.59202(12) 0.67480(12) 0.53012(10) 0.0203(2) Uani 1 1 d . . .
O2 O 0.26404(12) 1.05641(11) 0.26569(10) 0.0182(2) Uani 1 1 d . . .
N12 N 0.39015(13) 0.57988(13) 0.27258(11) 0.0141(3) Uani 1 1 d . . .
N1 N 0.36518(13) 0.56669(13) 0.44100(11) 0.0143(3) Uani 1 1 d . . .
N8 N 0.19596(13) 0.67395(12) 0.58793(11) 0.0134(2) Uani 1 1 d . . .
N10 N 0.58622(13) 0.92515(12) 0.18938(10) 0.0131(2) Uani 1 1 d . . .
N5 N 0.25236(13) 0.73302(12) 0.18356(11) 0.0130(2) Uani 1 1 d . . .
N7 N 0.13502(13) 0.55667(12) 0.42236(11) 0.0134(2) Uani 1 1 d . . .
N11 N 0.46695(13) 0.71520(12) 0.19118(11) 0.0134(2) Uani 1 1 d . . .
N9 N 0.69528(13) 1.13023(12) 0.26818(11) 0.0136(3) Uani 1 1 d . . .
N4 N 0.37315(13) 0.94386(12) 0.18393(10) 0.0124(2) Uani 1 1 d . . .
N6 N 0.17348(13) 0.59333(12) 0.26129(11) 0.0134(2) Uani 1 1 d . . .
N2 N 0.41126(14) 0.65580(13) 0.61145(11) 0.0154(3) Uani 1 1 d . . .
N3 N 0.48409(14) 1.15092(12) 0.24109(11) 0.0149(3) Uani 1 1 d . . .
C15 C 0.69888(15) 1.01947(14) 0.25960(12) 0.0128(3) Uani 1 1 d . . .
C14 C 0.18461(15) 0.75127(14) 0.68376(12) 0.0136(3) Uani 1 1 d . . .
H14A H 0.1040 0.7669 0.6697 0.016 Uiso 1 1 calc R . .
H14B H 0.1681 0.7050 0.7328 0.016 Uiso 1 1 calc R . .
C1 C 0.46925(16) 0.63758(14) 0.52735(13) 0.0152(3) Uani 1 1 d . . .
C11 C 0.31983(15) 0.65378(14) 0.15006(12) 0.0126(3) Uani 1 1 d . . .
H11 H 0.2958 0.6128 0.0733 0.015 Uiso 1 1 calc R . .
C3 C 0.36351(16) 1.05138(14) 0.23408(12) 0.0135(3) Uani 1 1 d . . .
C4 C 0.25251(15) 0.82550(14) 0.13885(12) 0.0128(3) Uani 1 1 d . . .
H4A H 0.2464 0.7929 0.0637 0.015 Uiso 1 1 calc R . .
H4B H 0.1701 0.8388 0.1482 0.015 Uiso 1 1 calc R . .
C6 C 0.08217(15) 0.51948(14) 0.31238(12) 0.0136(3) Uani 1 1 d . . .
H6A H 0.0624 0.4311 0.2792 0.016 Uiso 1 1 calc R . .
H6B H -0.0056 0.5250 0.3020 0.016 Uiso 1 1 calc R . .
C16 C 0.56592(16) 0.79753(14) 0.14966(12) 0.0137(3) Uani 1 1 d . . .
H16A H 0.6549 0.7956 0.1660 0.016 Uiso 1 1 calc R . .
H16B H 0.5349 0.7660 0.0735 0.016 Uiso 1 1 calc R . .
C17 C 0.50500(16) 0.67165(14) 0.26275(12) 0.0135(3) Uani 1 1 d . . .
C10 C 0.49806(15) 0.96951(14) 0.14612(12) 0.0124(3) Uani 1 1 d . . .
H10 H 0.4792 0.9398 0.0689 0.015 Uiso 1 1 calc R . .
C2 C 0.49202(16) 0.72055(15) 0.71648(13) 0.0164(3) Uani 1 1 d . . .
H2A H 0.4446 0.6751 0.7611 0.020 Uiso 1 1 calc R . .
H2B H 0.5818 0.7183 0.7185 0.020 Uiso 1 1 calc R . .
C18 C 0.39240(16) 0.51377(15) 0.34248(13) 0.0149(3) Uani 1 1 d . . .
H18A H 0.4835 0.5146 0.3546 0.018 Uiso 1 1 calc R . .
H18B H 0.3229 0.4257 0.3099 0.018 Uiso 1 1 calc R . .
C13 C 0.12131(15) 0.64910(14) 0.49395(12) 0.0130(3) Uani 1 1 d . . .
C9 C 0.58042(15) 1.11359(14) 0.19413(12) 0.0132(3) Uani 1 1 d . . .
H9 H 0.6116 1.1526 0.1410 0.016 Uiso 1 1 calc R . .
C5 C 0.16670(15) 0.69414(14) 0.24565(12) 0.0119(3) Uani 1 1 d . . .
C8 C 0.26294(15) 0.59240(14) 0.58334(12) 0.0133(3) Uani 1 1 d . . .
H8 H 0.2248 0.5348 0.6227 0.016 Uiso 1 1 calc R . .
C7 C 0.23141(15) 0.51979(14) 0.46590(12) 0.0129(3) Uani 1 1 d . . .
H7 H 0.1903 0.4275 0.4506 0.015 Uiso 1 1 calc R . .
C12 C 0.26650(15) 0.55731(14) 0.20605(12) 0.0130(3) Uani 1 1 d . . .
H12 H 0.2188 0.4697 0.1563 0.016 Uiso 1 1 calc R . .
O1W O -0.19072(12) 0.62096(11) 0.30103(10) 0.0167(2) Uani 1 1 d . . .
H1W1 H -0.261(3) 0.636(2) 0.2912(19) 0.025 Uiso 1 1 d . . .
H1W2 H -0.196(3) 0.563(2) 0.244(2) 0.025 Uiso 1 1 d . . .
O2W O -0.14604(12) 0.81399(11) 0.48412(9) 0.0150(2) Uani 1 1 d . . .
H2W1 H -0.231(3) 0.773(2) 0.4662(19) 0.022 Uiso 1 1 d . . .
H2W2 H -0.135(2) 0.809(2) 0.547(2) 0.022 Uiso 1 1 d . . .
O4W O 0.14416(12) 0.94490(11) 0.48273(10) 0.0165(2) Uani 1 1 d . . .
H4W1 H 0.147(2) 1.014(2) 0.4804(19) 0.025 Uiso 1 1 d . . .
H4W2 H 0.165(3) 0.951(2) 0.546(2) 0.025 Uiso 1 1 d . . .
O3W O -0.05354(13) 0.88310(12) 0.30224(10) 0.0189(2) Uani 1 1 d . . .
H3W1 H -0.019(3) 0.892(2) 0.252(2) 0.028 Uiso 1 1 d . . .
H3W2 H -0.114(3) 0.909(2) 0.304(2) 0.028 Uiso 1 1 d . . .
O5W O 0.86796(13) 0.79216(13) 0.67098(10) 0.0209(3) Uani 1 1 d D . .
H5W1 H 0.811(2) 0.819(2) 0.688(2) 0.031 Uiso 1 1 d D . .
H5W2 H 0.916(2) 0.811(2) 0.7261(15) 0.031 Uiso 1 1 d D . .
O6W O 0.72288(18) 0.72283(17) 0.88451(14) 0.0343(3) Uani 1 1 d . . .
H6W1 H 0.659(4) 0.674(3) 0.899(3) 0.051 Uiso 1 1 d . . .
H6W2 H 0.723(3) 0.791(3) 0.916(3) 0.051 Uiso 1 1 d . . .
O7W O 0.5047(2) 0.45993(17) 0.08291(15) 0.0424(4) Uani 1 1 d D . .
H7W1 H 0.579(2) 0.464(4) 0.098(3) 0.064 Uiso 1 1 d D . .
O10W O 0.3613(3) 0.8585(3) 0.4551(3) 0.0335(10) Uani 0.469(5) 1 d P A 1
O10A O 0.4798(4) 0.9328(3) 0.4745(3) 0.0496(12) Uani 0.531(5) 1 d P . 2
O9W O 0.9863(3) 0.7658(2) 0.83917(17) 0.0339(7) Uani 0.681(5) 1 d P B 1
O11W O 0.8949(3) 0.6288(3) 1.0351(2) 0.0265(6) Uani 0.45 1 d P C 1
O11B O 0.9154(10) 0.6855(9) 0.9897(8) 0.030(2) Uani 0.15 1 d P C 1
O11A O 0.9787(4) 0.5381(4) 1.0162(4) 0.0505(13) Uani 0.40 1 d P . 2
O9A O 0.9824(4) 0.7202(4) 0.9108(4) 0.0291(13) Uani 0.319(5) 1 d P B 2
O8W O 0.9790(2) 0.9045(3) 0.1034(2) 0.0284(8) Uani 0.693(7) 1 d P . .
O8A O 1.0030(4) 0.9871(6) 0.1453(4) 0.0236(17) Uani 0.307(7) 1 d P . .

loop_
_atom_site_aniso_label
_atom_site_aniso_U_11
_atom_site_aniso_U_22
_atom_site_aniso_U_33
_atom_site_aniso_U_23
_atom_site_aniso_U_13
_atom_site_aniso_U_12
Cl2 0.0235(2) 0.0335(2) 0.0205(2) 0.01231(17) 0.00673(16) 0.01620(18)
Cl1 0.0414(3) 0.0215(2) 0.0181(2) 0.00772(16) 0.00953(18) 0.01627(19)
Mg1 0.0109(2) 0.0110(2) 0.0145(2) 0.00480(19) 0.00233(19) 0.00484(19)
O5 0.0145(5) 0.0148(5) 0.0182(6) 0.0054(4) 0.0000(4) 0.0073(4)
O3 0.0134(5) 0.0145(5) 0.0176(5) 0.0067(4) 0.0052(4) 0.0077(4)
O4 0.0129(5) 0.0142(5) 0.0184(5) 0.0075(4) 0.0026(4) 0.0070(4)
O6 0.0107(5) 0.0180(5) 0.0218(6) 0.0078(5) 0.0015(4) 0.0059(4)
O1 0.0115(5) 0.0193(6) 0.0277(6) 0.0079(5) 0.0028(5) 0.0051(5)
O2 0.0168(5) 0.0167(5) 0.0213(6) 0.0045(5) 0.0055(5) 0.0087(5)
N12 0.0105(6) 0.0147(6) 0.0187(6) 0.0084(5) 0.0025(5) 0.0053(5)
N1 0.0105(6) 0.0137(6) 0.0183(6) 0.0068(5) 0.0030(5) 0.0041(5)
N8 0.0128(6) 0.0113(6) 0.0175(6) 0.0059(5) 0.0017(5) 0.0065(5)
N10 0.0124(6) 0.0109(6) 0.0163(6) 0.0053(5) 0.0016(5) 0.0052(5)
N5 0.0129(6) 0.0121(6) 0.0165(6) 0.0067(5) 0.0045(5) 0.0065(5)
N7 0.0124(6) 0.0110(6) 0.0171(6) 0.0055(5) 0.0014(5) 0.0056(5)
N11 0.0091(6) 0.0126(6) 0.0184(6) 0.0070(5) 0.0014(5) 0.0039(5)
N9 0.0109(6) 0.0104(6) 0.0186(6) 0.0061(5) -0.0001(5) 0.0038(5)
N4 0.0105(6) 0.0117(6) 0.0149(6) 0.0047(5) 0.0030(5) 0.0048(5)
N6 0.0112(6) 0.0121(6) 0.0190(6) 0.0070(5) 0.0050(5) 0.0056(5)
N2 0.0110(6) 0.0142(6) 0.0188(7) 0.0044(5) 0.0008(5) 0.0047(5)
N3 0.0125(6) 0.0111(6) 0.0203(7) 0.0048(5) 0.0016(5) 0.0051(5)
C15 0.0122(6) 0.0126(7) 0.0142(7) 0.0062(5) 0.0039(5) 0.0050(5)
C14 0.0104(6) 0.0118(7) 0.0169(7) 0.0051(6) 0.0023(5) 0.0032(5)
C1 0.0142(7) 0.0111(7) 0.0217(8) 0.0074(6) 0.0026(6) 0.0061(6)
C11 0.0098(6) 0.0108(6) 0.0152(7) 0.0029(5) 0.0016(5) 0.0041(5)
C3 0.0141(7) 0.0133(7) 0.0128(7) 0.0049(5) 0.0006(5) 0.0058(6)
C4 0.0111(6) 0.0117(6) 0.0147(7) 0.0052(5) 0.0009(5) 0.0041(5)
C6 0.0105(6) 0.0105(6) 0.0175(7) 0.0055(6) 0.0020(5) 0.0024(5)
C16 0.0125(7) 0.0115(7) 0.0172(7) 0.0050(6) 0.0051(6) 0.0051(5)
C17 0.0126(7) 0.0110(6) 0.0165(7) 0.0037(5) 0.0030(5) 0.0056(5)
C10 0.0119(6) 0.0131(7) 0.0133(7) 0.0060(5) 0.0025(5) 0.0057(5)
C2 0.0153(7) 0.0124(7) 0.0209(8) 0.0061(6) -0.0016(6) 0.0065(6)
C18 0.0150(7) 0.0131(7) 0.0205(8) 0.0082(6) 0.0045(6) 0.0082(6)
C13 0.0096(6) 0.0101(6) 0.0181(7) 0.0071(6) 0.0031(5) 0.0018(5)
C9 0.0117(6) 0.0127(7) 0.0157(7) 0.0072(6) 0.0015(5) 0.0047(5)
C5 0.0097(6) 0.0099(6) 0.0130(7) 0.0028(5) -0.0001(5) 0.0027(5)
C8 0.0112(6) 0.0105(6) 0.0182(7) 0.0065(5) 0.0013(5) 0.0042(5)
C7 0.0116(6) 0.0102(6) 0.0179(7) 0.0068(5) 0.0023(5) 0.0046(5)
C12 0.0105(6) 0.0107(6) 0.0168(7) 0.0040(5) 0.0023(5) 0.0044(5)
O1W 0.0133(5) 0.0137(5) 0.0205(6) 0.0029(5) 0.0001(4) 0.0064(4)
O2W 0.0126(5) 0.0151(5) 0.0161(5) 0.0051(4) 0.0034(4) 0.0051(4)
O4W 0.0175(5) 0.0119(5) 0.0179(6) 0.0055(4) 0.0007(4) 0.0048(4)
O3W 0.0227(6) 0.0240(6) 0.0214(6) 0.0135(5) 0.0098(5) 0.0165(5)
O5W 0.0206(6) 0.0254(6) 0.0203(6) 0.0072(5) 0.0056(5) 0.0138(5)
O6W 0.0346(8) 0.0305(8) 0.0397(9) 0.0082(7) 0.0055(7) 0.0194(7)
O7W 0.0589(11) 0.0388(9) 0.0424(10) 0.0148(8) 0.0197(9) 0.0320(9)
O10W 0.0154(14) 0.0187(15) 0.058(2) 0.0055(14) 0.0008(13) 0.0062(11)
O10A 0.046(2) 0.0206(16) 0.071(3) 0.0026(15) -0.0001(17) 0.0146(14)
O9W 0.0547(15) 0.0295(12) 0.0220(11) 0.0055(8) 0.0055(10) 0.0257(11)
O11W 0.0306(16) 0.0178(13) 0.0228(14) 0.0115(12) -0.0022(12) 0.0014(12)
O11B 0.022(4) 0.023(4) 0.033(5) 0.003(4) -0.010(4) 0.005(4)
O11A 0.0119(16) 0.046(3) 0.052(3) -0.018(2) 0.0053(16) -0.0027(16)
O9A 0.018(2) 0.018(2) 0.037(3) -0.0012(17) -0.0050(17) 0.0040(16)
O8W 0.0212(10) 0.0425(19) 0.0291(13) 0.0211(13) 0.0067(9) 0.0154(10)
O8A 0.018(2) 0.036(4) 0.018(2) 0.014(2) 0.0037(16) 0.011(2)

loop_
_atom_type_symbol
_atom_type_description
_atom_type_scat_dispersion_real
_atom_type_scat_dispersion_imag
_atom_type_scat_source
C C 0.0033 0.0016 'International Tables Vol C Tables 4.2.6.8 and 6.1.1.4'
H H 0.0000 0.0000 'International Tables Vol C Tables 4.2.6.8 and 6.1.1.4'
O O 0.0106 0.0060 'International Tables Vol C Tables 4.2.6.8 and 6.1.1.4'
N N 0.0061 0.0033 'International Tables Vol C Tables 4.2.6.8 and 6.1.1.4'
Cl Cl 0.1484 0.1585 'International Tables Vol C Tables 4.2.6.8 and 6.1.1.4'
Mg Mg 0.0486 0.0363 'International Tables Vol C Tables 4.2.6.8 and 6.1.1.4'

loop_
_geom_angle_atom_site_label_1
_geom_angle_atom_site_label_2
_geom_angle_atom_site_label_3
_geom_angle
_geom_angle_site_symmetry_1
_geom_angle_site_symmetry_3
O3 Mg1 O3W 86.22(5) . .
O3 Mg1 O4W 95.59(5) . .
O3W Mg1 O4W 88.34(5) . .
O3 Mg1 O1W 91.14(5) . .
O3W Mg1 O1W 93.45(5) . .
O4W Mg1 O1W 173.14(6) . .
O3 Mg1 O4 91.93(5) . .
O3W Mg1 O4 172.52(6) . .
O4W Mg1 O4 84.62(5) . .
O1W Mg1 O4 93.83(5) . .
O3 Mg1 O2W 175.16(5) . .
O3W Mg1 O2W 92.26(5) . .
O4W Mg1 O2W 88.96(5) . .
O1W Mg1 O2W 84.36(5) . .
O4 Mg1 O2W 90.15(5) . .
C5 O3 Mg1 153.12(11) . .
C13 O4 Mg1 147.49(11) . .
C17 N12 C18 123.34(13) . .
C17 N12 C12 112.74(13) . .
C18 N12 C12 123.92(13) . .
C1 N1 C18 120.94(13) . .
C1 N1 C7 112.40(13) . .
C18 N1 C7 123.74(13) . .
C13 N8 C14 123.13(13) . .
C13 N8 C8 111.90(13) . .
C14 N8 C8 123.57(13) . .
C15 N10 C16 124.06(13) . .
C15 N10 C10 112.37(13) . .
C16 N10 C10 122.90(13) . .
C5 N5 C4 122.67(13) . .
C5 N5 C11 112.28(12) . .
C4 N5 C11 123.78(13) . .
C13 N7 C6 122.67(13) . .
C13 N7 C7 112.26(13) . .
C6 N7 C7 123.85(13) . .
C17 N11 C16 122.22(13) . .
C17 N11 C11 112.62(13) . .
C16 N11 C11 124.36(13) . .
C15 N9 C14 121.84(13) . 2_676
C15 N9 C9 111.95(13) . .
C14 N9 C9 122.62(12) 2_676 .
C3 N4 C4 121.32(13) . .
C3 N4 C10 112.06(12) . .
C4 N4 C10 122.05(13) . .
C5 N6 C6 123.21(13) . .
C5 N6 C12 112.10(12) . .
C6 N6 C12 123.95(13) . .
C1 N2 C8 112.36(13) . .
C1 N2 C2 122.65(14) . .
C8 N2 C2 124.70(14) . .
C3 N3 C9 112.80(13) . .
C3 N3 C2 123.56(14) . 2_676
C9 N3 C2 123.47(13) . 2_676
O5 C15 N10 126.27(14) . .
O5 C15 N9 124.81(14) . .
N10 C15 N9 108.92(13) . .
N9 C14 N8 113.68(13) 2_676 .
N9 C14 H14A 108.8 2_676 .
N8 C14 H14A 108.8 . .
N9 C14 H14B 108.8 2_676 .
N8 C14 H14B 108.8 . .
H14A C14 H14B 107.7 . .
O1 C1 N1 126.24(16) . .
O1 C1 N2 125.75(16) . .
N1 C1 N2 107.96(14) . .
N11 C11 N5 113.98(12) . .
N11 C11 C12 103.04(12) . .
N5 C11 C12 103.10(12) . .
N11 C11 H11 112.0 . .
N5 C11 H11 112.0 . .
C12 C11 H11 112.0 . .
O2 C3 N3 126.37(15) . .
O2 C3 N4 125.64(15) . .
N3 C3 N4 107.98(13) . .
N4 C4 N5 113.20(12) . .
N4 C4 H4A 108.9 . .
N5 C4 H4A 108.9 . .
N4 C4 H4B 108.9 . .
N5 C4 H4B 108.9 . .
H4A C4 H4B 107.8 . .
N6 C6 N7 114.36(13) . .
N6 C6 H6A 108.7 . .
N7 C6 H6A 108.7 . .
N6 C6 H6B 108.7 . .
N7 C6 H6B 108.7 . .
H6A C6 H6B 107.6 . .
N10 C16 N11 113.48(13) . .
N10 C16 H16A 108.9 . .
N11 C16 H16A 108.9 . .
N10 C16 H16B 108.9 . .
N11 C16 H16B 108.9 . .
H16A C16 H16B 107.7 . .
O6 C17 N12 126.24(15) . .
O6 C17 N11 125.37(14) . .
N12 C17 N11 108.38(13) . .
N4 C10 N10 113.63(12) . .
N4 C10 C9 103.37(12) . .
N10 C10 C9 103.34(12) . .
N4 C10 H10 112.0 . .
N10 C10 H10 112.0 . .
C9 C10 H10 112.0 . .
N3 C2 N2 114.39(13) 2_676 .
N3 C2 H2A 108.7 2_676 .
N2 C2 H2A 108.7 . .
N3 C2 H2B 108.7 2_676 .
N2 C2 H2B 108.7 . .
H2A C2 H2B 107.6 . .
N12 C18 N1 113.08(13) . .
N12 C18 H18A 109.0 . .
N1 C18 H18A 109.0 . .
N12 C18 H18B 109.0 . .
N1 C18 H18B 109.0 . .
H18A C18 H18B 107.8 . .
O4 C13 N8 125.12(15) . .
O4 C13 N7 125.59(15) . .
N8 C13 N7 109.16(13) . .
N3 C9 N9 113.95(13) . .
N3 C9 C10 103.14(12) . .
N9 C9 C10 102.81(12) . .
N3 C9 H9 112.1 . .
N9 C9 H9 112.1 . .
C10 C9 H9 112.1 . .
O3 C5 N5 124.93(14) . .
O3 C5 N6 125.84(14) . .
N5 C5 N6 109.22(13) . .
N2 C8 N8 115.04(12) . .
N2 C8 C7 103.37(12) . .
N8 C8 C7 103.10(12) . .
N2 C8 H8 111.6 . .
N8 C8 H8 111.6 . .
C7 C8 H8 111.6 . .
N1 C7 N7 115.17(12) . .
N1 C7 C8 102.96(12) . .
N7 C7 C8 102.86(12) . .
N1 C7 H7 111.7 . .
N7 C7 H7 111.7 . .
C8 C7 H7 111.7 . .
N12 C12 N6 113.93(13) . .
N12 C12 C11 103.20(12) . .
N6 C12 C11 103.25(12) . .
N12 C12 H12 111.9 . .
N6 C12 H12 111.9 . .
C11 C12 H12 111.9 . .
Mg1 O1W H1W1 111.3(16) . .
Mg1 O1W H1W2 126.0(16) . .
H1W1 O1W H1W2 108(2) . .
Mg1 O2W H2W1 121.7(17) . .
Mg1 O2W H2W2 120.0(15) . .
H2W1 O2W H2W2 98(2) . .
Mg1 O4W H4W1 117.5(16) . .
Mg1 O4W H4W2 117.5(17) . .
H4W1 O4W H4W2 110(2) . .
Mg1 O3W H3W1 122.3(18) . .
Mg1 O3W H3W2 128.1(18) . .
H3W1 O3W H3W2 109(2) . .
H5W1 O5W H5W2 102(3) . .
H6W1 O6W H6W2 102(3) . .

loop_
_geom_bond_atom_site_label_1
_geom_bond_atom_site_label_2
_geom_bond_distance
_geom_bond_site_symmetry_2
Mg1 O3 2.0357(12) .
Mg1 O3W 2.0456(13) .
Mg1 O4W 2.0579(13) .
Mg1 O1W 2.0607(13) .
Mg1 O4 2.0979(12) .
Mg1 O2W 2.1185(13) .
O5 C15 1.2338(19) .
O3 C5 1.2346(19) .
O4 C13 1.2399(19) .
O6 C17 1.2274(19) .
O1 C1 1.222(2) .
O2 C3 1.221(2) .
N12 C17 1.363(2) .
N12 C18 1.439(2) .
N12 C12 1.4463(19) .
N1 C1 1.369(2) .
N1 C18 1.449(2) .
N1 C7 1.4494(19) .
N8 C13 1.358(2) .
N8 C14 1.452(2) .
N8 C8 1.4628(19) .
N10 C15 1.356(2) .
N10 C16 1.4446(19) .
N10 C10 1.4514(19) .
N5 C5 1.3589(19) .
N5 C4 1.4514(19) .
N5 C11 1.4549(19) .
N7 C13 1.361(2) .
N7 C6 1.451(2) .
N7 C7 1.4559(19) .
N11 C17 1.364(2) .
N11 C16 1.4453(19) .
N11 C11 1.4507(19) .
N9 C15 1.3685(19) .
N9 C14 1.4457(19) 2_676
N9 C9 1.4570(19) .
N4 C3 1.375(2) .
N4 C4 1.4440(19) .
N4 C10 1.4473(19) .
N6 C5 1.3614(19) .
N6 C6 1.4425(19) .
N6 C12 1.4554(19) .
N2 C1 1.376(2) .
N2 C8 1.4462(19) .
N2 C2 1.448(2) .
N3 C3 1.370(2) .
N3 C9 1.442(2) .
N3 C2 1.445(2) 2_676
C14 N9 1.4457(19) 2_676
C14 H14A 0.9900 .
C14 H14B 0.9900 .
C11 C12 1.554(2) .
C11 H11 1.0000 .
C4 H4A 0.9900 .
C4 H4B 0.9900 .
C6 H6A 0.9900 .
C6 H6B 0.9900 .
C16 H16A 0.9900 .
C16 H16B 0.9900 .
C10 C9 1.552(2) .
C10 H10 1.0000 .
C2 N3 1.445(2) 2_676
C2 H2A 0.9900 .
C2 H2B 0.9900 .
C18 H18A 0.9900 .
C18 H18B 0.9900 .
C9 H9 1.0000 .
C8 C7 1.552(2) .
C8 H8 1.0000 .
C7 H7 1.0000 .
C12 H12 1.0000 .
O1W H1W1 0.87(3) .
O1W H1W2 0.88(3) .
O2W H2W1 0.83(3) .
O2W H2W2 0.89(3) .
O4W H4W1 0.86(3) .
O4W H4W2 0.86(3) .
O3W H3W1 0.83(3) .
O3W H3W2 0.84(3) .
O5W H5W1 0.831(17) .
O5W H5W2 0.806(17) .
O6W H6W1 0.80(4) .
O6W H6W2 0.84(4) .
O7W H7W1 0.794(18) .
O10A O10A 1.479(6) 2_676
O11W O11B 1.042(11) .
O11A O11A 1.213(9) 2_767
O8W O8A 0.942(6) .

loop_
_geom_hbond_atom_site_label_D
_geom_hbond_atom_site_label_H
_geom_hbond_atom_site_label_A
_geom_hbond_distance_DH
_geom_hbond_distance_HA
_geom_hbond_distance_DA
_geom_hbond_angle_DHA
_geom_hbond_site_symmetry_A
O1W H1W1 O6 0.87(3) 1.82(3) 2.6601(17) 162(2) 1_455
O1W H1W2 Cl1 0.88(3) 2.17(3) 3.0324(13) 165(2) 1_455
O2W H2W1 O1 0.83(3) 2.24(3) 2.9178(17) 139(2) 1_455
O2W H2W1 O6 0.83(3) 2.31(3) 2.9125(17) 130(2) 1_455
O2W H2W2 O5W 0.89(3) 1.79(3) 2.6708(18) 174(2) 1_455
O4W H4W1 O2W 0.86(3) 2.06(3) 2.9002(17) 164(2) 2_576
O4W H4W2 O5 0.86(3) 1.90(3) 2.7539(17) 170(2) 2_676
O3W H3W1 O8W 0.83(3) 2.10(3) 2.873(2) 154(2) 1_455
O3W H3W1 O8A 0.83(3) 2.11(3) 2.814(4) 143(2) 1_455
O3W H3W2 O5 0.84(3) 1.91(3) 2.7279(17) 164(3) 1_455
O5W H5W1 O2 0.831(17) 2.016(19) 2.8058(17) 159(3) 2_676
O5W H5W2 O9W 0.806(17) 1.99(2) 2.731(3) 152(3) .
O5W H5W2 O8A 0.806(17) 2.39(3) 2.895(6) 121(2) 2_776
O6W H6W1 O7W 0.80(4) 1.99(4) 2.787(3) 173(3) 2_666
O6W H6W2 Cl2 0.84(4) 2.33(4) 3.1659(18) 170(3) 1_556
O7W H7W1 Cl1 0.794(18) 2.46(2) 3.2133(19) 158(4) .

loop_
_geom_torsion_atom_site_label_1
_geom_torsion_atom_site_label_2
_geom_torsion_atom_site_label_3
_geom_torsion_atom_site_label_4
_geom_torsion
_geom_torsion_site_symmetry_1
_geom_torsion_site_symmetry_4
O3W Mg1 O3 C5 176.5(2) . .
O4W Mg1 O3 C5 88.6(2) . .
O1W Mg1 O3 C5 -90.1(2) . .
O4 Mg1 O3 C5 3.8(2) . .
O2W Mg1 O3 C5 -111.6(6) . .
O3 Mg1 O4 C13 7.4(2) . .
O3W Mg1 O4 C13 -68.1(5) . .
O4W Mg1 O4 C13 -88.0(2) . .
O1W Mg1 O4 C13 98.7(2) . .
O2W Mg1 O4 C13 -176.9(2) . .
C16 N10 C15 O5 -9.2(2) . .
C10 N10 C15 O5 179.94(15) . .
C16 N10 C15 N9 170.63(14) . .
C10 N10 C15 N9 -0.23(18) . .
C14 N9 C15 O5 15.7(2) 2_676 .
C9 N9 C15 O5 174.83(15) . .
C14 N9 C15 N10 -164.15(14) 2_676 .
C9 N9 C15 N10 -5.01(18) . .
C13 N8 C14 N9 -110.66(16) . 2_676
C8 N8 C14 N9 83.96(17) . 2_676
C18 N1 C1 O1 8.4(2) . .
C7 N1 C1 O1 169.72(15) . .
C18 N1 C1 N2 -169.33(13) . .
C7 N1 C1 N2 -8.02(17) . .
C8 N2 C1 O1 -175.73(15) . .
C2 N2 C1 O1 -1.7(2) . .
C8 N2 C1 N1 2.02(18) . .
C2 N2 C1 N1 176.02(13) . .
C17 N11 C11 N5 109.45(15) . .
C16 N11 C11 N5 -80.66(18) . .
C17 N11 C11 C12 -1.51(17) . .
C16 N11 C11 C12 168.38(13) . .
C5 N5 C11 N11 -113.18(15) . .
C4 N5 C11 N11 79.38(18) . .
C5 N5 C11 C12 -2.26(16) . .
C4 N5 C11 C12 -169.70(13) . .
C9 N3 C3 O2 -178.69(15) . .
C2 N3 C3 O2 -3.4(3) 2_676 .
C9 N3 C3 N4 0.67(18) . .
C2 N3 C3 N4 175.99(14) 2_676 .
C4 N4 C3 O2 17.0(2) . .
C10 N4 C3 O2 173.45(15) . .
C4 N4 C3 N3 -162.39(13) . .
C10 N4 C3 N3 -5.92(17) . .
C3 N4 C4 N5 -118.85(15) . .
C10 N4 C4 N5 87.04(17) . .
C5 N5 C4 N4 109.09(16) . .
C11 N5 C4 N4 -84.73(18) . .
C5 N6 C6 N7 -94.09(17) . .
C12 N6 C6 N7 96.60(17) . .
C13 N7 C6 N6 85.25(18) . .
C7 N7 C6 N6 -81.17(17) . .
C15 N10 C16 N11 105.71(17) . .
C10 N10 C16 N11 -84.37(18) . .
C17 N11 C16 N10 -105.94(17) . .
C11 N11 C16 N10 85.11(18) . .
C18 N12 C17 O6 1.4(3) . .
C12 N12 C17 O6 -179.13(15) . .
C18 N12 C17 N11 -179.48(14) . .
C12 N12 C17 N11 0.00(18) . .
C16 N11 C17 O6 10.0(2) . .
C11 N11 C17 O6 -179.85(15) . .
C16 N11 C17 N12 -169.11(14) . .
C11 N11 C17 N12 1.02(18) . .
C3 N4 C10 N10 119.51(14) . .
C4 N4 C10 N10 -84.22(17) . .
C3 N4 C10 C9 8.23(16) . .
C4 N4 C10 C9 164.50(13) . .
C15 N10 C10 N4 -106.48(15) . .
C16 N10 C10 N4 82.54(18) . .
C15 N10 C10 C9 4.82(16) . .
C16 N10 C10 C9 -166.17(13) . .
C1 N2 C2 N3 100.16(17) . 2_676
C8 N2 C2 N3 -86.60(19) . 2_676
C17 N12 C18 N1 94.86(18) . .
C12 N12 C18 N1 -84.56(18) . .
C1 N1 C18 N12 -103.70(16) . .
C7 N1 C18 N12 97.17(17) . .
Mg1 O4 C13 N8 135.03(17) . .
Mg1 O4 C13 N7 -49.4(3) . .
C14 N8 C13 O4 7.5(2) . .
C8 N8 C13 O4 174.41(14) . .
C14 N8 C13 N7 -168.65(13) . .
C8 N8 C13 N7 -1.76(17) . .
C6 N7 C13 O4 11.9(2) . .
C7 N7 C13 O4 179.70(14) . .
C6 N7 C13 N8 -171.99(13) . .
C7 N7 C13 N8 -4.15(17) . .
C3 N3 C9 N9 -106.41(15) . .
C2 N3 C9 N9 78.27(18) 2_676 .
C3 N3 C9 C10 4.25(17) . .
C2 N3 C9 C10 -171.07(14) 2_676 .
C15 N9 C9 N3 118.48(14) . .
C14 N9 C9 N3 -82.56(18) 2_676 .
C15 N9 C9 C10 7.63(16) . .
C14 N9 C9 C10 166.58(13) 2_676 .
N4 C10 C9 N3 -7.16(15) . .
N10 C10 C9 N3 -125.84(12) . .
N4 C10 C9 N9 111.56(13) . .
N10 C10 C9 N9 -7.12(15) . .
Mg1 O3 C5 N5 -155.56(17) . .
Mg1 O3 C5 N6 26.1(3) . .
C4 N5 C5 O3 -8.7(2) . .
C11 N5 C5 O3 -176.34(14) . .
C4 N5 C5 N6 169.81(13) . .
C11 N5 C5 N6 2.21(18) . .
C6 N6 C5 O3 6.9(2) . .
C12 N6 C5 O3 177.38(14) . .
C6 N6 C5 N5 -171.59(14) . .
C12 N6 C5 N5 -1.15(18) . .
C1 N2 C8 N8 -107.51(15) . .
C2 N2 C8 N8 78.64(19) . .
C1 N2 C8 C7 4.10(16) . .
C2 N2 C8 C7 -169.75(13) . .
C13 N8 C8 N2 118.09(15) . .
C14 N8 C8 N2 -75.09(18) . .
C13 N8 C8 C7 6.32(16) . .
C14 N8 C8 C7 173.15(13) . .
C1 N1 C7 N7 121.27(15) . .
C18 N1 C7 N7 -78.03(18) . .
C1 N1 C7 C8 10.14(16) . .
C18 N1 C7 C8 170.85(13) . .
C13 N7 C7 N1 -103.44(15) . .
C6 N7 C7 N1 64.23(19) . .
C13 N7 C7 C8 7.75(16) . .
C6 N7 C7 C8 175.42(13) . .
N2 C8 C7 N1 -8.14(14) . .
N8 C8 C7 N1 111.99(12) . .
N2 C8 C7 N7 -128.15(12) . .
N8 C8 C7 N7 -8.02(14) . .
C17 N12 C12 N6 -112.10(15) . .
C18 N12 C12 N6 67.38(19) . .
C17 N12 C12 C11 -0.89(17) . .
C18 N12 C12 C11 178.58(14) . .
C5 N6 C12 N12 110.91(15) . .
C6 N6 C12 N12 -78.73(18) . .
C5 N6 C12 C11 -0.26(16) . .
C6 N6 C12 C11 170.10(13) . .
N11 C11 C12 N12 1.37(15) . .
N5 C11 C12 N12 -117.46(13) . .
N11 C11 C12 N6 120.27(12) . .
N5 C11 C12 N6 1.44(15) . .
